data_4304212
loop_
_publ_author_name
'Carsten von H\"anisch'
'Florian Weigend'
'Rodolphe Cl\'erac'

_publ_section_title
;
Unique Manganese Phosphorus Complex with a Mn5P7 Core: Synthesis, Molecular
Structure, and Magnetic Properties
;
_journal_name_full 'Inorganic Chemistry'
_journal_page_first 1460
_journal_page_last 1464
_journal_paper_doi 10.1021/ic701694f
_journal_volume 47
_journal_year 2008
_chemical_formula_moiety C69H170Mn5NP7Si9,0.5(C4H10O)
_chemical_formula_sum 'C71 H165 Mn5 N O0.5 P7 Si9'
_chemical_formula_weight 1785.35
_space_group_IT_number 2
_symmetry_cell_setting triclinic
_symmetry_space_group_name_Hall '-P 1'
_symmetry_space_group_name_H-M 'P -1'
_atom_sites_solution_hydrogens geom
_atom_sites_solution_primary direct
_atom_sites_solution_secondary difmap
_audit_creation_method SHELXL-97
_cell_angle_alpha 96.01(3)
_cell_angle_beta 91.81(3)
_cell_angle_gamma 99.59(3)
_cell_formula_units_Z 2
_cell_length_a 14.567(3)
_cell_length_b 17.121(3)
_cell_length_c 21.248(4)
_cell_measurement_reflns_used 1000
_cell_measurement_temperature 180(2)
_cell_measurement_theta_max 25
_cell_measurement_theta_min 1.5
_cell_volume 5190.0(18)
_computing_cell_refinement 'IPDS-Stoe software'
_computing_data_collection 'IPDS-Stoe software'
_computing_data_reduction 'IPDS-Stoe software'
_computing_molecular_graphics 'IPDS-Stoe software'
_computing_publication_material MS-Word
_computing_structure_refinement 'SHELXL-97 (Sheldrick, 1997)'
_computing_structure_solution 'SHELXS-97 (Sheldrick, 1990)'
_diffrn_ambient_temperature 180(2)
_diffrn_measured_fraction_theta_full 0.762
_diffrn_measured_fraction_theta_max 0.762
_diffrn_measurement_device_type IPDS
_diffrn_measurement_method Omegascan
_diffrn_radiation_monochromator graphite
_diffrn_radiation_source 'fine-focus sealed tube'
_diffrn_radiation_type MoK\a
_diffrn_radiation_wavelength 0.71073
_diffrn_reflns_av_R_equivalents 0.0362
_diffrn_reflns_av_sigmaI/netI 0.0376
_diffrn_reflns_limit_h_max 17
_diffrn_reflns_limit_h_min -16
_diffrn_reflns_limit_k_max 18
_diffrn_reflns_limit_k_min -19
_diffrn_reflns_limit_l_max 25
_diffrn_reflns_limit_l_min -25
_diffrn_reflns_number 20805
_diffrn_reflns_theta_full 25.81
_diffrn_reflns_theta_max 25.81
_diffrn_reflns_theta_min 1.42
_exptl_absorpt_coefficient_mu 0.837
_exptl_absorpt_correction_type none
_exptl_crystal_colour red
_exptl_crystal_density_diffrn 1.142
_exptl_crystal_density_method 'not measured'
_exptl_crystal_description plates
_exptl_crystal_F_000 1916
_exptl_crystal_size_max 0.40
_exptl_crystal_size_mid 0.30
_exptl_crystal_size_min 0.20
_refine_diff_density_max 0.521
_refine_diff_density_min -0.493
_refine_diff_density_rms 0.086
_refine_ls_extinction_coef 0.0373(18)
_refine_ls_extinction_expression Fc^*^=kFc[1+0.001xFc^2^\l^3^/sin(2\q)]^-1/4^
_refine_ls_extinction_method SHELXL
_refine_ls_goodness_of_fit_ref 0.987
_refine_ls_hydrogen_treatment constr
_refine_ls_matrix_type full
_refine_ls_number_parameters 841
_refine_ls_number_reflns 15231
_refine_ls_number_restraints 0
_refine_ls_restrained_S_all 0.987
_refine_ls_R_factor_all 0.0861
_refine_ls_R_factor_gt 0.0684
_refine_ls_shift/su_max 0.000
_refine_ls_shift/su_mean 0.000
_refine_ls_structure_factor_coef Fsqd
_refine_ls_weighting_details 'calc w=1/[\s^2^(Fo^2^)+(0.1526P)^2^+0.0000P] where P=(Fo^2^+2Fc^2^)/3'
_refine_ls_weighting_scheme calc
_refine_ls_wR_factor_gt 0.1855
_refine_ls_wR_factor_ref 0.2043
_reflns_number_gt 11072
_reflns_number_total 15231
_reflns_threshold_expression >2sigma(I)
_cod_data_source_file ic701694f.cif
_cod_data_source_block
;
;
_cod_original_cell_volume 5190.2(18)
_cod_original_formula_sum C71H165Mn5NO0.5P7Si9
_cod_database_code 4304212

loop_
_symmetry_equiv_pos_as_xyz
'x, y, z'
'-x, -y, -z'

loop_
_atom_site_label
_atom_site_type_symbol
_atom_site_fract_x
_atom_site_fract_y
_atom_site_fract_z
_atom_site_U_iso_or_equiv
_atom_site_adp_type
_atom_site_occupancy
_atom_site_symmetry_multiplicity
_atom_site_calc_flag
_atom_site_refinement_flags
_atom_site_disorder_assembly
_atom_site_disorder_group
Mn1 Mn 0.05609(4) 0.30727(4) 0.27412(3) 0.0579(2) Uani 1 1 d . . .
Mn2 Mn 0.17257(5) 0.43418(4) 0.23461(4) 0.0626(2) Uani 1 1 d . . .
Mn3 Mn 0.30437(5) 0.35011(4) 0.19743(3) 0.0625(2) Uani 1 1 d . . .
Mn4 Mn 0.21200(5) 0.20712(4) 0.23072(3) 0.0595(2) Uani 1 1 d . . .
Mn5 Mn -0.03540(5) 0.05558(4) 0.28858(4) 0.0651(2) Uani 1 1 d . . .
P1 P 0.13019(8) 0.29752(7) 0.16923(5) 0.0581(3) Uani 1 1 d . . .
P2 P 0.23078(8) 0.33683(7) 0.30370(5) 0.0576(3) Uani 1 1 d . . .
P3 P 0.02766(9) 0.45060(8) 0.28379(6) 0.0659(3) Uani 1 1 d . . .
P4 P 0.31081(9) 0.49205(8) 0.18219(7) 0.0712(3) Uani 1 1 d . . .
P5 P 0.37168(9) 0.22806(8) 0.18415(6) 0.0670(3) Uani 1 1 d . . .
P6 P 0.13399(10) 0.07643(9) 0.26110(11) 0.0955(6) Uani 1 1 d . . .
P7 P -0.05691(11) 0.19850(8) 0.31112(8) 0.0813(5) Uani 1 1 d . . .
Si1 Si 0.05659(9) 0.27396(9) 0.07292(6) 0.0643(3) Uani 1 1 d . . .
Si2 Si 0.31204(9) 0.37884(9) 0.39639(6) 0.0654(3) Uani 1 1 d . . .
Si3 Si -0.05613(10) 0.54056(9) 0.25438(8) 0.0759(4) Uani 1 1 d . . .
Si4 Si 0.41491(10) 0.60586(9) 0.20099(8) 0.0778(4) Uani 1 1 d . . .
Si5 Si 0.44300(9) 0.19191(9) 0.09667(7) 0.0697(4) Uani 1 1 d . . .
Si6 Si 0.21841(10) -0.02161(9) 0.27360(8) 0.0709(4) Uani 1 1 d . . .
Si7 Si -0.15602(9) 0.23803(9) 0.38277(6) 0.0662(3) Uani 1 1 d . . .
Si8 Si -0.19592(10) -0.07647(9) 0.22110(7) 0.0711(4) Uani 1 1 d . . .
Si9 Si -0.13613(11) -0.08383(10) 0.35875(7) 0.0760(4) Uani 1 1 d . . .
N1 N -0.1307(3) -0.0425(3) 0.2895(2) 0.0688(10) Uani 1 1 d . . .
C1 C 0.0762(4) 0.1732(4) 0.0345(3) 0.0802(15) Uani 1 1 d . . .
H1 H 0.1454 0.1762 0.0349 0.096 Uiso 1 1 calc R . .
C2 C 0.0431(8) 0.1559(5) -0.0337(3) 0.122(3) Uani 1 1 d . . .
H2A H -0.0252 0.1461 -0.0367 0.147 Uiso 1 1 calc R . .
H2B H 0.0661 0.1087 -0.0527 0.147 Uiso 1 1 calc R . .
H2C H 0.0667 0.2017 -0.0562 0.147 Uiso 1 1 calc R . .
C3 C 0.0396(6) 0.1025(4) 0.0703(3) 0.100(2) Uani 1 1 d . . .
H3A H 0.0624 0.0550 0.0515 0.120 Uiso 1 1 calc R . .
H3B H -0.0287 0.0928 0.0674 0.120 Uiso 1 1 calc R . .
H3C H 0.0617 0.1143 0.1148 0.120 Uiso 1 1 calc R . .
C4 C 0.1075(4) 0.3539(4) 0.0227(2) 0.0754(14) Uani 1 1 d . . .
H4 H 0.0742 0.3404 -0.0200 0.090 Uiso 1 1 calc R . .
C5 C 0.0914(5) 0.4368(4) 0.0471(3) 0.0854(16) Uani 1 1 d . . .
H5A H 0.1139 0.4742 0.0168 0.102 Uiso 1 1 calc R . .
H5B H 0.1252 0.4537 0.0881 0.102 Uiso 1 1 calc R . .
H5C H 0.0246 0.4360 0.0521 0.102 Uiso 1 1 calc R . .
C6 C 0.2112(4) 0.3532(4) 0.0121(3) 0.0857(16) Uani 1 1 d . . .
H6A H 0.2473 0.3691 0.0524 0.103 Uiso 1 1 calc R . .
H6B H 0.2329 0.3907 -0.0183 0.103 Uiso 1 1 calc R . .
H6C H 0.2195 0.2994 -0.0047 0.103 Uiso 1 1 calc R . .
C7 C -0.0709(4) 0.2823(4) 0.0813(3) 0.0778(14) Uani 1 1 d . . .
H7 H -0.0711 0.3352 0.1062 0.093 Uiso 1 1 calc R . .
C8 C -0.1251(4) 0.2205(5) 0.1192(4) 0.101(2) Uani 1 1 d . . .
H8A H -0.1331 0.1678 0.0948 0.121 Uiso 1 1 calc R . .
H8B H -0.1864 0.2345 0.1278 0.121 Uiso 1 1 calc R . .
H8C H -0.0906 0.2196 0.1593 0.121 Uiso 1 1 calc R . .
C9 C -0.1241(5) 0.2846(6) 0.0194(3) 0.120(3) Uani 1 1 d . . .
H9A H -0.1856 0.2981 0.0280 0.144 Uiso 1 1 calc R . .
H9B H -0.1316 0.2323 -0.0056 0.144 Uiso 1 1 calc R . .
H9C H -0.0895 0.3250 -0.0045 0.144 Uiso 1 1 calc R . .
C10 C 0.3073(4) 0.4884(3) 0.4143(3) 0.0746(13) Uani 1 1 d . . .
H10 H 0.3155 0.5120 0.3733 0.089 Uiso 1 1 calc R . .
C11 C 0.2132(4) 0.5035(4) 0.4373(3) 0.0878(16) Uani 1 1 d . . .
H11A H 0.2105 0.5604 0.4388 0.105 Uiso 1 1 calc R . .
H11B H 0.2052 0.4866 0.4798 0.105 Uiso 1 1 calc R . .
H11C H 0.1634 0.4730 0.4081 0.105 Uiso 1 1 calc R . .
C12 C 0.3854(5) 0.5358(4) 0.4613(3) 0.099(2) Uani 1 1 d . . .
H12A H 0.3760 0.5188 0.5036 0.119 Uiso 1 1 calc R . .
H12B H 0.3835 0.5929 0.4628 0.119 Uiso 1 1 calc R . .
H12C H 0.4461 0.5256 0.4472 0.119 Uiso 1 1 calc R . .
C13 C 0.2585(4) 0.3222(3) 0.4615(2) 0.0738(13) Uani 1 1 d . . .
H13 H 0.2004 0.3439 0.4716 0.089 Uiso 1 1 calc R . .
C14 C 0.3200(6) 0.3383(5) 0.5235(3) 0.103(2) Uani 1 1 d . . .
H14A H 0.3755 0.3134 0.5177 0.123 Uiso 1 1 calc R . .
H14B H 0.2846 0.3159 0.5577 0.123 Uiso 1 1 calc R . .
H14C H 0.3391 0.3959 0.5343 0.123 Uiso 1 1 calc R . .
C15 C 0.2279(5) 0.2328(4) 0.4448(3) 0.0929(18) Uani 1 1 d . . .
H15A H 0.1927 0.2106 0.4793 0.111 Uiso 1 1 calc R . .
H15B H 0.2830 0.2073 0.4388 0.111 Uiso 1 1 calc R . .
H15C H 0.1884 0.2227 0.4057 0.111 Uiso 1 1 calc R . .
C16 C 0.4388(4) 0.3678(4) 0.3897(3) 0.0785(14) Uani 1 1 d . . .
H16 H 0.4718 0.3918 0.4309 0.094 Uiso 1 1 calc R . .
C17 C 0.4851(4) 0.4137(4) 0.3387(4) 0.0940(19) Uani 1 1 d . . .
H17A H 0.4569 0.3902 0.2971 0.113 Uiso 1 1 calc R . .
H17B H 0.5519 0.4112 0.3400 0.113 Uiso 1 1 calc R . .
H17C H 0.4766 0.4694 0.3460 0.113 Uiso 1 1 calc R . .
C18 C 0.4540(4) 0.2819(4) 0.3798(3) 0.0903(17) Uani 1 1 d . . .
H18A H 0.5210 0.2806 0.3807 0.108 Uiso 1 1 calc R . .
H18B H 0.4254 0.2568 0.3387 0.108 Uiso 1 1 calc R . .
H18C H 0.4255 0.2529 0.4136 0.108 Uiso 1 1 calc R . .
C19 C -0.1056(5) 0.5026(6) 0.1733(3) 0.114(3) Uani 1 1 d . . .
H19 H -0.0528 0.4860 0.1493 0.137 Uiso 1 1 calc R . .
C20 C -0.1787(5) 0.4268(7) 0.1727(4) 0.133(4) Uani 1 1 d . . .
H20A H -0.1963 0.4043 0.1288 0.159 Uiso 1 1 calc R . .
H20B H -0.2340 0.4400 0.1937 0.159 Uiso 1 1 calc R . .
H20C H -0.1526 0.3878 0.1952 0.159 Uiso 1 1 calc R . .
C21 C -0.1401(9) 0.5650(9) 0.1366(5) 0.198(7) Uani 1 1 d . . .
H21A H -0.1936 0.5825 0.1571 0.238 Uiso 1 1 calc R . .
H21B H -0.1589 0.5418 0.0930 0.238 Uiso 1 1 calc R . .
H21C H -0.0900 0.6108 0.1360 0.238 Uiso 1 1 calc R . .
C22 C 0.0227(6) 0.6393(5) 0.2530(7) 0.147(5) Uani 1 1 d . . .
H22 H -0.0179 0.6787 0.2435 0.176 Uiso 1 1 calc R . .
C23 C 0.0758(7) 0.6710(6) 0.3162(9) 0.208(9) Uani 1 1 d . . .
H23A H 0.1120 0.7239 0.3129 0.249 Uiso 1 1 calc R . .
H23B H 0.1179 0.6347 0.3265 0.249 Uiso 1 1 calc R . .
H23C H 0.0314 0.6748 0.3496 0.249 Uiso 1 1 calc R . .
C24 C 0.0913(7) 0.6376(6) 0.2015(8) 0.193(8) Uani 1 1 d . . .
H24A H 0.1330 0.6000 0.2095 0.232 Uiso 1 1 calc R . .
H24B H 0.1280 0.6910 0.2011 0.232 Uiso 1 1 calc R . .
H24C H 0.0575 0.6207 0.1604 0.232 Uiso 1 1 calc R . .
C25 C -0.1544(4) 0.5453(4) 0.3099(3) 0.0791(15) Uani 1 1 d . . .
H25 H -0.1945 0.4914 0.3039 0.095 Uiso 1 1 calc R . .
C26 C -0.1228(6) 0.5610(5) 0.3809(3) 0.106(2) Uani 1 1 d . . .
H26A H -0.1776 0.5553 0.4067 0.127 Uiso 1 1 calc R . .
H26B H -0.0874 0.6151 0.3900 0.127 Uiso 1 1 calc R . .
H26C H -0.0833 0.5224 0.3910 0.127 Uiso 1 1 calc R . .
C27 C -0.2168(5) 0.6040(5) 0.2949(4) 0.102(2) Uani 1 1 d . . .
H27A H -0.1821 0.6584 0.3039 0.123 Uiso 1 1 calc R . .
H27B H -0.2712 0.5976 0.3211 0.123 Uiso 1 1 calc R . .
H27C H -0.2376 0.5939 0.2500 0.123 Uiso 1 1 calc R . .
C28 C 0.3686(6) 0.6872(5) 0.1625(4) 0.106(2) Uani 1 1 d . . .
H28 H 0.3187 0.7029 0.1900 0.127 Uiso 1 1 calc R . .
C29 C 0.3240(10) 0.6648(6) 0.0980(6) 0.161(4) Uani 1 1 d . . .
H29A H 0.3711 0.6530 0.0682 0.193 Uiso 1 1 calc R . .
H29B H 0.2956 0.7091 0.0851 0.193 Uiso 1 1 calc R . .
H29C H 0.2757 0.6175 0.0981 0.193 Uiso 1 1 calc R . .
C30 C 0.4441(9) 0.7631(5) 0.1635(5) 0.155(5) Uani 1 1 d . . .
H30A H 0.4156 0.8065 0.1491 0.186 Uiso 1 1 calc R . .
H30B H 0.4934 0.7518 0.1354 0.186 Uiso 1 1 calc R . .
H30C H 0.4708 0.7789 0.2068 0.186 Uiso 1 1 calc R . .
C31 C 0.4284(4) 0.6306(4) 0.2901(4) 0.0940(19) Uani 1 1 d . . .
H31 H 0.4309 0.5795 0.3084 0.113 Uiso 1 1 calc R . .
C32 C 0.3440(6) 0.6624(5) 0.3168(4) 0.108(2) Uani 1 1 d . . .
H32A H 0.3400 0.7136 0.3011 0.130 Uiso 1 1 calc R . .
H32B H 0.3507 0.6698 0.3632 0.130 Uiso 1 1 calc R . .
H32C H 0.2872 0.6242 0.3033 0.130 Uiso 1 1 calc R . .
C33 C 0.5187(7) 0.6882(6) 0.3138(5) 0.136(3) Uani 1 1 d . . .
H33A H 0.5229 0.6949 0.3602 0.163 Uiso 1 1 calc R . .
H33B H 0.5180 0.7400 0.2982 0.163 Uiso 1 1 calc R . .
H33C H 0.5727 0.6662 0.2979 0.163 Uiso 1 1 calc R . .
C34 C 0.5299(5) 0.5866(4) 0.1704(4) 0.106(3) Uani 1 1 d . . .
H34 H 0.5760 0.6355 0.1858 0.127 Uiso 1 1 calc R . .
C35 C 0.5638(4) 0.5188(5) 0.2000(4) 0.106(2) Uani 1 1 d . . .
H35A H 0.6270 0.5151 0.1871 0.127 Uiso 1 1 calc R . .
H35B H 0.5220 0.4686 0.1858 0.127 Uiso 1 1 calc R . .
H35C H 0.5642 0.5291 0.2463 0.127 Uiso 1 1 calc R . .
C36 C 0.5346(9) 0.5779(8) 0.1036(5) 0.166(5) Uani 1 1 d . . .
H36A H 0.4934 0.5288 0.0856 0.200 Uiso 1 1 calc R . .
H36B H 0.5988 0.5750 0.0924 0.200 Uiso 1 1 calc R . .
H36C H 0.5148 0.6237 0.0864 0.200 Uiso 1 1 calc R . .
C37 C 0.5197(4) 0.2814(4) 0.0704(3) 0.0879(18) Uani 1 1 d . . .
H37 H 0.5473 0.2618 0.0305 0.106 Uiso 1 1 calc R . .
C38 C 0.6007(6) 0.3169(5) 0.1159(5) 0.127(3) Uani 1 1 d . . .
H38A H 0.5776 0.3416 0.1546 0.152 Uiso 1 1 calc R . .
H38B H 0.6425 0.3573 0.0963 0.152 Uiso 1 1 calc R . .
H38C H 0.6347 0.2748 0.1265 0.152 Uiso 1 1 calc R . .
C39 C 0.4657(5) 0.3455(4) 0.0531(4) 0.0960(19) Uani 1 1 d . . .
H39A H 0.5069 0.3859 0.0330 0.115 Uiso 1 1 calc R . .
H39B H 0.4423 0.3706 0.0915 0.115 Uiso 1 1 calc R . .
H39C H 0.4131 0.3214 0.0236 0.115 Uiso 1 1 calc R . .
C40 C 0.5128(5) 0.1113(4) 0.1129(4) 0.096(2) Uani 1 1 d . . .
H40 H 0.4668 0.0611 0.1137 0.115 Uiso 1 1 calc R . .
C41 C 0.5682(6) 0.1243(6) 0.1744(4) 0.114(3) Uani 1 1 d . . .
H41A H 0.6185 0.1700 0.1740 0.137 Uiso 1 1 calc R . .
H41B H 0.5950 0.0766 0.1805 0.137 Uiso 1 1 calc R . .
H41C H 0.5277 0.1348 0.2091 0.137 Uiso 1 1 calc R . .
C42 C 0.5780(7) 0.0953(6) 0.0587(5) 0.139(4) Uani 1 1 d . . .
H42A H 0.6048 0.0477 0.0649 0.167 Uiso 1 1 calc R . .
H42B H 0.6282 0.1412 0.0589 0.167 Uiso 1 1 calc R . .
H42C H 0.5423 0.0869 0.0180 0.167 Uiso 1 1 calc R . .
C43 C 0.3468(4) 0.1554(4) 0.0346(3) 0.0831(15) Uani 1 1 d . . .
H43 H 0.3035 0.1951 0.0384 0.100 Uiso 1 1 calc R . .
C44 C 0.3780(7) 0.1521(6) -0.0341(3) 0.117(3) Uani 1 1 d . . .
H44A H 0.3230 0.1409 -0.0634 0.141 Uiso 1 1 calc R . .
H44B H 0.4154 0.1098 -0.0417 0.141 Uiso 1 1 calc R . .
H44C H 0.4154 0.2034 -0.0407 0.141 Uiso 1 1 calc R . .
C45 C 0.2885(5) 0.0754(4) 0.0450(3) 0.0968(19) Uani 1 1 d . . .
H45A H 0.3258 0.0331 0.0368 0.116 Uiso 1 1 calc R . .
H45B H 0.2331 0.0645 0.0159 0.116 Uiso 1 1 calc R . .
H45C H 0.2693 0.0773 0.0888 0.116 Uiso 1 1 calc R . .
C46 C 0.3469(4) 0.0188(4) 0.2686(3) 0.0837(15) Uani 1 1 d . . .
H46 H 0.3523 0.0472 0.2298 0.100 Uiso 1 1 calc R . .
C47 C 0.3876(5) 0.0786(5) 0.3222(4) 0.107(2) Uani 1 1 d . . .
H47A H 0.4511 0.1021 0.3131 0.128 Uiso 1 1 calc R . .
H47B H 0.3891 0.0526 0.3611 0.128 Uiso 1 1 calc R . .
H47C H 0.3494 0.1206 0.3278 0.128 Uiso 1 1 calc R . .
C48 C 0.4080(5) -0.0466(5) 0.2590(5) 0.123(3) Uani 1 1 d . . .
H48A H 0.4094 -0.0736 0.2974 0.147 Uiso 1 1 calc R . .
H48B H 0.4715 -0.0223 0.2504 0.147 Uiso 1 1 calc R . .
H48C H 0.3819 -0.0854 0.2231 0.147 Uiso 1 1 calc R . .
C49 C 0.1880(5) -0.0613(4) 0.3509(3) 0.0854(15) Uani 1 1 d . . .
H49 H 0.1200 -0.0841 0.3468 0.102 Uiso 1 1 calc R . .
C50 C 0.2397(7) -0.1312(6) 0.3627(4) 0.125(3) Uani 1 1 d . . .
H50A H 0.2149 -0.1560 0.3996 0.150 Uiso 1 1 calc R . .
H50B H 0.3065 -0.1108 0.3708 0.150 Uiso 1 1 calc R . .
H50C H 0.2304 -0.1709 0.3254 0.150 Uiso 1 1 calc R . .
C51 C 0.2021(7) -0.0022(6) 0.4096(4) 0.136(4) Uani 1 1 d . . .
H51A H 0.2688 0.0184 0.4178 0.163 Uiso 1 1 calc R . .
H51B H 0.1776 -0.0285 0.4459 0.163 Uiso 1 1 calc R . .
H51C H 0.1691 0.0421 0.4034 0.163 Uiso 1 1 calc R . .
C52 C 0.1808(5) -0.1040(4) 0.2080(3) 0.0855(16) Uani 1 1 d . . .
H52 H 0.2155 -0.1478 0.2164 0.103 Uiso 1 1 calc R . .
C53 C 0.2055(7) -0.0824(7) 0.1425(4) 0.131(3) Uani 1 1 d . . .
H53A H 0.1699 -0.0419 0.1309 0.158 Uiso 1 1 calc R . .
H53B H 0.1902 -0.1301 0.1118 0.158 Uiso 1 1 calc R . .
H53C H 0.2724 -0.0614 0.1426 0.158 Uiso 1 1 calc R . .
C54 C 0.0768(5) -0.1400(4) 0.2059(4) 0.0948(18) Uani 1 1 d . . .
H54A H 0.0640 -0.1862 0.1736 0.114 Uiso 1 1 calc R . .
H54B H 0.0396 -0.1000 0.1955 0.114 Uiso 1 1 calc R . .
H54C H 0.0604 -0.1570 0.2474 0.114 Uiso 1 1 calc R . .
C55 C -0.0855(5) 0.2810(4) 0.4578(3) 0.0882(16) Uani 1 1 d . . .
H55 H -0.1309 0.2980 0.4886 0.106 Uiso 1 1 calc R . .
C56 C -0.0417(8) 0.2196(6) 0.4872(5) 0.135(3) Uani 1 1 d . . .
H56A H -0.0140 0.2420 0.5292 0.161 Uiso 1 1 calc R . .
H56B H 0.0069 0.2036 0.4603 0.161 Uiso 1 1 calc R . .
H56C H -0.0893 0.1730 0.4914 0.161 Uiso 1 1 calc R . .
C57 C -0.0146(6) 0.3567(5) 0.4503(4) 0.103(2) Uani 1 1 d . . .
H57A H 0.0344 0.3426 0.4229 0.123 Uiso 1 1 calc R . .
H57B H 0.0133 0.3803 0.4919 0.123 Uiso 1 1 calc R . .
H57C H -0.0464 0.3952 0.4311 0.123 Uiso 1 1 calc R . .
C58 C -0.2097(4) 0.3201(3) 0.3511(3) 0.0728(13) Uani 1 1 d . . .
H58 H -0.1565 0.3597 0.3391 0.087 Uiso 1 1 calc R . .
C59 C -0.2730(6) 0.2956(5) 0.2920(3) 0.104(2) Uani 1 1 d . . .
H59A H -0.2885 0.3432 0.2752 0.125 Uiso 1 1 calc R . .
H59B H -0.3304 0.2617 0.3024 0.125 Uiso 1 1 calc R . .
H59C H -0.2412 0.2659 0.2600 0.125 Uiso 1 1 calc R . .
C60 C -0.2617(5) 0.3658(5) 0.4003(4) 0.101(2) Uani 1 1 d . . .
H60A H -0.3194 0.3316 0.4097 0.121 Uiso 1 1 calc R . .
H60B H -0.2766 0.4136 0.3835 0.121 Uiso 1 1 calc R . .
H60C H -0.2221 0.3814 0.4393 0.121 Uiso 1 1 calc R . .
C61 C -0.2433(4) 0.1480(4) 0.3989(3) 0.0835(16) Uani 1 1 d . . .
H61 H -0.2058 0.1079 0.4117 0.100 Uiso 1 1 calc R . .
C62 C -0.3042(6) 0.1080(5) 0.3429(4) 0.110(2) Uani 1 1 d . . .
H62A H -0.3460 0.1436 0.3303 0.132 Uiso 1 1 calc R . .
H62B H -0.3412 0.0586 0.3540 0.132 Uiso 1 1 calc R . .
H62C H -0.2653 0.0956 0.3076 0.132 Uiso 1 1 calc R . .
C63 C -0.3029(6) 0.1654(6) 0.4545(4) 0.129(3) Uani 1 1 d . . .
H63C H -0.2625 0.1906 0.4913 0.154 Uiso 1 1 calc R . .
H63B H -0.3396 0.1155 0.4648 0.154 Uiso 1 1 calc R . .
H63A H -0.3449 0.2014 0.4431 0.154 Uiso 1 1 calc R . .
C64 C -0.1549(6) -0.0083(4) 0.1614(3) 0.098(2) Uani 1 1 d . . .
H64A H -0.1678 0.0451 0.1750 0.117 Uiso 1 1 calc R . .
H64B H -0.1876 -0.0282 0.1204 0.117 Uiso 1 1 calc R . .
H64C H -0.0877 -0.0058 0.1573 0.117 Uiso 1 1 calc R . .
C65 C -0.3245(5) -0.0776(5) 0.2266(4) 0.101(2) Uani 1 1 d . . .
H65A H -0.3561 -0.0967 0.1851 0.121 Uiso 1 1 calc R . .
H65B H -0.3356 -0.0235 0.2398 0.121 Uiso 1 1 calc R . .
H65C H -0.3490 -0.1131 0.2577 0.121 Uiso 1 1 calc R . .
C66 C -0.1860(5) -0.1807(4) 0.1893(3) 0.0932(18) Uani 1 1 d . . .
H66A H -0.1209 -0.1835 0.1808 0.112 Uiso 1 1 calc R . .
H66B H -0.2246 -0.1962 0.1500 0.112 Uiso 1 1 calc R . .
H66C H -0.2075 -0.2171 0.2206 0.112 Uiso 1 1 calc R . .
C67 C -0.2550(6) -0.1032(7) 0.3888(5) 0.142(4) Uani 1 1 d . . .
H67A H -0.2790 -0.0529 0.3957 0.171 Uiso 1 1 calc R . .
H67B H -0.2527 -0.1266 0.4288 0.171 Uiso 1 1 calc R . .
H67C H -0.2962 -0.1402 0.3576 0.171 Uiso 1 1 calc R . .
C68 C -0.0611(6) -0.0123(5) 0.4206(3) 0.108(2) Uani 1 1 d . . .
H68A H -0.0605 -0.0361 0.4606 0.130 Uiso 1 1 calc R . .
H68B H -0.0864 0.0374 0.4271 0.130 Uiso 1 1 calc R . .
H68C H 0.0026 -0.0008 0.4064 0.130 Uiso 1 1 calc R . .
C69 C -0.0875(6) -0.1777(4) 0.3565(3) 0.105(2) Uani 1 1 d . . .
H69A H -0.1276 -0.2197 0.3285 0.126 Uiso 1 1 calc R . .
H69B H -0.0846 -0.1939 0.3994 0.126 Uiso 1 1 calc R . .
H69C H -0.0247 -0.1691 0.3405 0.126 Uiso 1 1 calc R . .
C71A C -0.5089(14) 0.0539(13) 0.5331(9) 0.110(5) Uiso 0.50 1 d P . .
C72A C -0.5428(15) 0.1204(14) 0.5157(10) 0.125(6) Uiso 0.50 1 d P . .
O1 O -0.5164(9) -0.0141(7) 0.4817(5) 0.103(3) Uiso 0.50 1 d P . .
C71B C -0.4723(14) -0.0776(14) 0.4912(9) 0.109(5) Uiso 0.50 1 d P . .
C72B C -0.4967(15) -0.1377(12) 0.4394(10) 0.124(5) Uiso 0.50 1 d P . .

loop_
_atom_site_aniso_label
_atom_site_aniso_U_11
_atom_site_aniso_U_22
_atom_site_aniso_U_33
_atom_site_aniso_U_23
_atom_site_aniso_U_13
_atom_site_aniso_U_12
Mn1 0.0511(3) 0.0584(4) 0.0642(4) 0.0075(3) 0.0069(3) 0.0085(3)
Mn2 0.0522(3) 0.0594(4) 0.0760(4) 0.0089(3) 0.0051(3) 0.0079(3)
Mn3 0.0532(3) 0.0642(5) 0.0698(4) 0.0073(3) 0.0092(3) 0.0081(3)
Mn4 0.0557(4) 0.0586(4) 0.0644(4) 0.0062(3) 0.0064(3) 0.0104(3)
Mn5 0.0570(4) 0.0609(5) 0.0766(4) 0.0084(3) 0.0057(3) 0.0072(3)
P1 0.0537(5) 0.0626(7) 0.0572(5) 0.0073(4) 0.0018(5) 0.0072(5)
P2 0.0521(5) 0.0611(7) 0.0588(5) 0.0026(4) 0.0011(5) 0.0100(4)
P3 0.0588(6) 0.0619(8) 0.0786(7) 0.0065(5) 0.0048(6) 0.0160(5)
P4 0.0612(6) 0.0665(8) 0.0847(8) 0.0146(6) 0.0092(6) 0.0024(5)
P5 0.0585(6) 0.0746(8) 0.0694(7) 0.0043(5) 0.0098(6) 0.0174(5)
P6 0.0554(7) 0.0614(9) 0.1768(18) 0.0360(9) 0.0215(10) 0.0136(6)
P7 0.0814(9) 0.0594(8) 0.1038(10) 0.0074(6) 0.0419(9) 0.0082(6)
Si1 0.0560(6) 0.0779(9) 0.0582(6) 0.0068(5) 0.0005(6) 0.0097(6)
Si2 0.0550(6) 0.0772(9) 0.0625(6) 0.0011(6) -0.0025(6) 0.0124(6)
Si3 0.0597(7) 0.0678(9) 0.1062(11) 0.0233(7) 0.0154(8) 0.0180(6)
Si4 0.0632(7) 0.0649(9) 0.1030(11) 0.0121(7) 0.0141(8) 0.0010(6)
Si5 0.0581(7) 0.0776(9) 0.0731(7) 0.0001(6) 0.0109(6) 0.0143(6)
Si6 0.0617(7) 0.0609(9) 0.0916(9) 0.0092(6) 0.0015(7) 0.0143(6)
Si7 0.0561(6) 0.0744(9) 0.0684(7) 0.0087(6) 0.0116(6) 0.0100(6)
Si8 0.0674(8) 0.0674(9) 0.0751(8) 0.0075(6) -0.0007(7) 0.0029(6)
Si9 0.0725(8) 0.0798(10) 0.0774(8) 0.0196(7) 0.0065(7) 0.0104(7)
N1 0.066(2) 0.065(3) 0.074(2) 0.0100(18) 0.008(2) 0.0056(18)
C1 0.069(3) 0.092(4) 0.075(3) -0.005(3) 0.008(3) 0.009(3)
C2 0.151(8) 0.124(7) 0.081(4) -0.022(4) -0.004(5) 0.016(5)
C3 0.121(6) 0.078(4) 0.093(4) -0.002(3) 0.012(4) 0.000(4)
C4 0.073(3) 0.093(4) 0.064(2) 0.023(2) 0.001(2) 0.016(3)
C5 0.085(4) 0.087(4) 0.086(3) 0.024(3) 0.003(3) 0.012(3)
C6 0.070(3) 0.108(5) 0.079(3) 0.021(3) 0.013(3) 0.007(3)
C7 0.063(3) 0.096(4) 0.076(3) 0.010(3) -0.001(3) 0.017(3)
C8 0.063(3) 0.124(6) 0.115(5) 0.033(4) 0.011(4) 0.004(3)
C9 0.074(4) 0.198(9) 0.090(4) 0.028(5) -0.013(4) 0.029(5)
C10 0.073(3) 0.076(4) 0.071(3) -0.004(2) -0.010(3) 0.011(2)
C11 0.078(3) 0.091(4) 0.091(4) -0.016(3) -0.009(3) 0.025(3)
C12 0.085(4) 0.093(5) 0.108(4) -0.024(3) -0.022(4) 0.006(3)
C13 0.074(3) 0.084(4) 0.066(3) 0.008(2) 0.000(3) 0.022(3)
C14 0.121(6) 0.120(6) 0.065(3) 0.006(3) -0.012(4) 0.019(4)
C15 0.098(4) 0.101(5) 0.081(3) 0.022(3) 0.009(3) 0.012(3)
C16 0.063(3) 0.085(4) 0.084(3) 0.001(3) -0.005(3) 0.009(2)
C17 0.061(3) 0.105(5) 0.116(5) 0.017(4) 0.011(3) 0.014(3)
C18 0.070(3) 0.102(5) 0.102(4) 0.010(3) 0.000(3) 0.026(3)
C19 0.087(4) 0.193(9) 0.087(4) 0.045(5) 0.024(4) 0.074(5)
C20 0.076(4) 0.218(10) 0.093(4) -0.051(6) -0.015(4) 0.037(5)
C21 0.181(11) 0.346(19) 0.136(7) 0.132(11) 0.057(8) 0.169(13)
C22 0.080(4) 0.076(5) 0.303(16) 0.067(7) 0.058(8) 0.031(4)
C23 0.088(5) 0.078(6) 0.44(3) -0.046(10) 0.018(11) 0.000(4)
C24 0.113(7) 0.125(8) 0.38(2) 0.141(11) 0.114(11) 0.053(6)
C25 0.066(3) 0.072(4) 0.099(4) -0.006(3) 0.005(3) 0.019(2)
C26 0.099(5) 0.130(6) 0.095(4) -0.004(4) -0.001(4) 0.046(4)
C27 0.079(4) 0.113(6) 0.118(5) -0.011(4) -0.009(4) 0.041(4)
C28 0.105(5) 0.090(5) 0.127(6) 0.037(4) 0.021(5) 0.011(4)
C29 0.177(11) 0.108(8) 0.196(10) 0.068(7) -0.054(10) -0.001(7)
C30 0.214(12) 0.081(6) 0.163(8) 0.027(5) 0.043(9) -0.009(6)
C31 0.076(3) 0.086(4) 0.116(5) -0.003(3) 0.012(4) 0.011(3)
C32 0.120(6) 0.102(6) 0.107(5) 0.005(4) 0.020(5) 0.034(4)
C33 0.108(6) 0.132(8) 0.152(8) -0.025(6) -0.014(6) 0.003(5)
C34 0.077(4) 0.086(5) 0.149(6) 0.008(4) 0.037(5) -0.005(3)
C35 0.067(3) 0.096(5) 0.151(7) -0.006(4) 0.011(4) 0.015(3)
C36 0.176(11) 0.192(11) 0.151(9) 0.042(8) 0.078(10) 0.061(9)
C37 0.068(3) 0.093(4) 0.100(4) 0.002(3) 0.024(3) 0.007(3)
C38 0.087(4) 0.108(6) 0.177(9) -0.003(5) 0.013(6) 0.002(4)
C39 0.093(4) 0.093(5) 0.104(4) 0.023(3) 0.023(4) 0.013(3)
C40 0.084(4) 0.096(5) 0.109(5) -0.005(3) 0.013(4) 0.031(3)
C41 0.102(5) 0.140(7) 0.113(5) 0.009(5) -0.003(5) 0.060(5)
C42 0.118(6) 0.166(9) 0.137(7) -0.043(6) 0.006(6) 0.072(6)
C43 0.074(3) 0.095(4) 0.077(3) -0.001(3) -0.001(3) 0.011(3)
C44 0.123(6) 0.140(7) 0.081(4) 0.001(4) 0.001(5) 0.007(5)
C45 0.084(4) 0.099(5) 0.101(4) -0.002(3) -0.003(4) 0.007(3)
C46 0.066(3) 0.079(4) 0.108(4) 0.010(3) 0.003(3) 0.021(3)
C47 0.080(4) 0.098(5) 0.134(6) -0.005(4) 0.013(4) -0.002(3)
C48 0.073(4) 0.114(6) 0.185(9) 0.000(5) 0.015(5) 0.036(4)
C49 0.080(3) 0.080(4) 0.092(4) 0.006(3) -0.002(3) 0.004(3)
C50 0.130(7) 0.123(7) 0.125(6) 0.046(5) -0.024(6) 0.017(5)
C51 0.125(7) 0.149(8) 0.109(5) -0.028(5) 0.025(6) -0.024(6)
C52 0.081(4) 0.083(4) 0.091(4) 0.006(3) 0.001(3) 0.015(3)
C53 0.114(6) 0.176(9) 0.091(4) 0.011(5) -0.010(5) -0.010(6)
C54 0.092(4) 0.078(4) 0.111(4) 0.003(3) -0.006(4) 0.011(3)
C55 0.076(3) 0.102(5) 0.087(3) 0.013(3) -0.003(3) 0.016(3)
C56 0.138(7) 0.133(8) 0.133(6) 0.039(6) -0.041(7) 0.020(6)
C57 0.096(4) 0.103(5) 0.104(4) 0.008(4) -0.012(4) 0.006(4)
C58 0.061(3) 0.080(4) 0.078(3) 0.009(2) 0.009(2) 0.012(2)
C59 0.112(5) 0.107(6) 0.093(4) 0.012(4) -0.020(4) 0.020(4)
C60 0.085(4) 0.113(5) 0.112(5) 0.004(4) 0.018(4) 0.038(4)
C61 0.067(3) 0.095(4) 0.094(4) 0.028(3) 0.017(3) 0.016(3)
C62 0.092(4) 0.094(5) 0.133(6) 0.016(4) 0.010(5) -0.019(4)
C63 0.097(5) 0.169(8) 0.119(6) 0.037(5) 0.047(5) -0.001(5)
C64 0.111(5) 0.092(5) 0.080(3) 0.008(3) -0.016(4) -0.008(4)
C65 0.079(4) 0.111(5) 0.108(4) -0.001(4) -0.009(4) 0.013(3)
C66 0.095(4) 0.079(4) 0.102(4) 0.002(3) 0.001(4) 0.011(3)
C67 0.092(5) 0.203(10) 0.152(7) 0.104(8) 0.030(6) 0.028(6)
C68 0.129(6) 0.121(6) 0.081(3) 0.009(3) -0.010(4) 0.044(5)
C69 0.138(7) 0.083(5) 0.097(4) 0.023(3) -0.003(5) 0.020(4)

loop_
_atom_type_symbol
_atom_type_description
_atom_type_scat_dispersion_real
_atom_type_scat_dispersion_imag
_atom_type_scat_source
C C 0.0033 0.0016 'International Tables Vol C Tables 4.2.6.8 and 6.1.1.4'
H H 0.0000 0.0000 'International Tables Vol C Tables 4.2.6.8 and 6.1.1.4'
Si Si 0.0817 0.0704 'International Tables Vol C Tables 4.2.6.8 and 6.1.1.4'
P P 0.1023 0.0942 'International Tables Vol C Tables 4.2.6.8 and 6.1.1.4'
Mn Mn 0.3368 0.7283 'International Tables Vol C Tables 4.2.6.8 and 6.1.1.4'
N N 0.0061 0.0033 'International Tables Vol C Tables 4.2.6.8 and 6.1.1.4'
O O 0.0106 0.0060 'International Tables Vol C Tables 4.2.6.8 and 6.1.1.4'

loop_
_geom_angle_atom_site_label_1
_geom_angle_atom_site_label_2
_geom_angle_atom_site_label_3
_geom_angle
_geom_angle_site_symmetry_1
_geom_angle_site_symmetry_3
_geom_angle_publ_flag
P7 Mn1 P1 124.11(6) . . ?
P7 Mn1 P3 121.74(5) . . ?
P1 Mn1 P3 101.09(5) . . ?
P7 Mn1 P2 125.22(6) . . ?
P1 Mn1 P2 76.21(5) . . ?
P3 Mn1 P2 97.68(6) . . ?
P7 Mn1 Mn2 176.19(5) . . ?
P1 Mn1 Mn2 58.16(4) . . ?
P3 Mn1 Mn2 54.49(4) . . ?
P2 Mn1 Mn2 57.61(4) . . ?
P7 Mn1 Mn4 98.62(4) . . ?
P1 Mn1 Mn4 51.60(4) . . ?
P3 Mn1 Mn4 139.55(4) . . ?
P2 Mn1 Mn4 51.36(4) . . ?
Mn2 Mn1 Mn4 85.17(3) . . ?
P3 Mn2 P4 149.07(6) . . ?
P3 Mn2 P2 100.57(5) . . ?
P4 Mn2 P2 104.51(5) . . ?
P3 Mn2 P1 102.76(6) . . ?
P4 Mn2 P1 100.93(5) . . ?
P2 Mn2 P1 75.18(5) . . ?
P3 Mn2 Mn3 153.43(5) . . ?
P4 Mn2 Mn3 57.49(4) . . ?
P2 Mn2 Mn3 58.12(4) . . ?
P1 Mn2 Mn3 58.86(4) . . ?
P3 Mn2 Mn1 58.49(4) . . ?
P4 Mn2 Mn1 152.26(5) . . ?
P2 Mn2 Mn1 57.42(4) . . ?
P1 Mn2 Mn1 56.25(4) . . ?
Mn3 Mn2 Mn1 95.08(4) . . ?
P5 Mn3 P4 150.20(5) . . ?
P5 Mn3 P2 100.56(5) . . ?
P4 Mn3 P2 104.23(5) . . ?
P5 Mn3 P1 102.23(6) . . ?
P4 Mn3 P1 99.89(6) . . ?
P2 Mn3 P1 75.21(5) . . ?
P5 Mn3 Mn2 153.20(4) . . ?
P4 Mn3 Mn2 56.58(4) . . ?
P2 Mn3 Mn2 58.68(4) . . ?
P1 Mn3 Mn2 58.39(4) . . ?
P5 Mn3 Mn4 58.04(4) . . ?
P4 Mn3 Mn4 151.50(4) . . ?
P2 Mn3 Mn4 57.05(4) . . ?
P1 Mn3 Mn4 56.74(4) . . ?
Mn2 Mn3 Mn4 95.20(3) . . ?
P6 Mn4 P5 123.40(6) . . ?
P6 Mn4 P2 123.45(6) . . ?
P5 Mn4 P2 98.12(5) . . ?
P6 Mn4 P1 123.92(6) . . ?
P5 Mn4 P1 100.57(5) . . ?
P2 Mn4 P1 75.87(5) . . ?
P6 Mn4 Mn3 177.99(5) . . ?
P5 Mn4 Mn3 54.74(4) . . ?
P2 Mn4 Mn3 57.18(4) . . ?
P1 Mn4 Mn3 57.94(4) . . ?
P6 Mn4 Mn1 97.29(4) . . ?
P5 Mn4 Mn1 139.27(4) . . ?
P2 Mn4 Mn1 51.74(4) . . ?
P1 Mn4 Mn1 50.67(3) . . ?
Mn3 Mn4 Mn1 84.55(3) . . ?
N1 Mn5 P7 127.93(13) . . ?
N1 Mn5 P6 132.26(13) . . ?
P7 Mn5 P6 99.75(6) . . ?
Si1 P1 Mn1 126.83(6) . . ?
Si1 P1 Mn4 130.12(7) . . ?
Mn1 P1 Mn4 77.74(4) . . ?
Si1 P1 Mn2 125.49(7) . . ?
Mn1 P1 Mn2 65.59(4) . . ?
Mn4 P1 Mn2 103.75(5) . . ?
Si1 P1 Mn3 128.17(6) . . ?
Mn1 P1 Mn3 103.79(5) . . ?
Mn4 P1 Mn3 65.32(4) . . ?
Mn2 P1 Mn3 62.75(5) . . ?
Si2 P2 Mn4 132.34(7) . . ?
Si2 P2 Mn3 122.12(6) . . ?
Mn4 P2 Mn3 65.77(4) . . ?
Si2 P2 Mn1 132.35(6) . . ?
Mn4 P2 Mn1 76.90(5) . . ?
Mn3 P2 Mn1 103.35(5) . . ?
Si2 P2 Mn2 121.92(7) . . ?
Mn4 P2 Mn2 103.83(5) . . ?
Mn3 P2 Mn2 63.21(4) . . ?
Mn1 P2 Mn2 64.96(4) . . ?
Si3 P3 Mn2 120.96(7) . . ?
Si3 P3 Mn1 148.93(8) . . ?
Mn2 P3 Mn1 67.01(5) . . ?
Si4 P4 Mn2 134.32(8) . . ?
Si4 P4 Mn3 137.18(9) . . ?
Mn2 P4 Mn3 65.92(5) . . ?
Si5 P5 Mn3 122.48(8) . . ?
Si5 P5 Mn4 140.42(8) . . ?
Mn3 P5 Mn4 67.22(4) . . ?
Si6 P6 Mn4 119.99(7) . . ?
Si6 P6 Mn5 119.01(7) . . ?
Mn4 P6 Mn5 120.74(7) . . ?
Si7 P7 Mn1 115.40(7) . . ?
Si7 P7 Mn5 122.71(7) . . ?
Mn1 P7 Mn5 120.45(5) . . ?
C4 Si1 C7 106.8(3) . . ?
C4 Si1 C1 109.1(2) . . ?
C7 Si1 C1 114.0(3) . . ?
C4 Si1 P1 109.1(2) . . ?
C7 Si1 P1 109.12(19) . . ?
C1 Si1 P1 108.6(2) . . ?
C13 Si2 C10 110.1(2) . . ?
C13 Si2 C16 110.4(3) . . ?
C10 Si2 C16 108.0(3) . . ?
C13 Si2 P2 110.4(2) . . ?
C10 Si2 P2 106.8(2) . . ?
C16 Si2 P2 110.9(2) . . ?
C19 Si3 C22 109.8(5) . . ?
C19 Si3 C25 109.2(3) . . ?
C22 Si3 C25 113.3(3) . . ?
C19 Si3 P3 106.2(3) . . ?
C22 Si3 P3 109.4(3) . . ?
C25 Si3 P3 108.6(2) . . ?
C34 Si4 C28 112.9(3) . . ?
C34 Si4 C31 108.8(4) . . ?
C28 Si4 C31 111.0(4) . . ?
C34 Si4 P4 108.3(2) . . ?
C28 Si4 P4 109.0(3) . . ?
C31 Si4 P4 106.5(2) . . ?
C43 Si5 C37 108.4(3) . . ?
C43 Si5 C40 112.2(3) . . ?
C37 Si5 C40 111.4(3) . . ?
C43 Si5 P5 105.21(17) . . ?
C37 Si5 P5 110.03(19) . . ?
C40 Si5 P5 109.4(2) . . ?
C52 Si6 C49 108.2(3) . . ?
C52 Si6 C46 109.5(3) . . ?
C49 Si6 C46 113.8(3) . . ?
C52 Si6 P6 107.9(2) . . ?
C49 Si6 P6 107.6(2) . . ?
C46 Si6 P6 109.6(2) . . ?
C55 Si7 C58 108.2(3) . . ?
C55 Si7 C61 109.5(3) . . ?
C58 Si7 C61 114.4(3) . . ?
C55 Si7 P7 107.8(2) . . ?
C58 Si7 P7 107.92(16) . . ?
C61 Si7 P7 108.86(19) . . ?
N1 Si8 C64 107.0(3) . . ?
N1 Si8 C66 113.8(3) . . ?
C64 Si8 C66 108.9(3) . . ?
N1 Si8 C65 115.1(3) . . ?
C64 Si8 C65 106.9(4) . . ?
C66 Si8 C65 104.7(3) . . ?
N1 Si9 C67 114.0(3) . . ?
N1 Si9 C69 114.1(3) . . ?
C67 Si9 C69 107.9(4) . . ?
N1 Si9 C68 108.0(3) . . ?
C67 Si9 C68 107.2(5) . . ?
C69 Si9 C68 105.1(4) . . ?
Si9 N1 Si8 127.2(3) . . ?
Si9 N1 Mn5 115.7(3) . . ?
Si8 N1 Mn5 117.1(2) . . ?
C2 C1 C3 110.0(6) . . ?
C2 C1 Si1 113.7(6) . . ?
C3 C1 Si1 115.1(4) . . ?
C5 C4 C6 111.1(5) . . ?
C5 C4 Si1 113.7(3) . . ?
C6 C4 Si1 112.0(4) . . ?
C9 C7 C8 109.8(6) . . ?
C9 C7 Si1 114.4(4) . . ?
C8 C7 Si1 114.6(4) . . ?
C11 C10 C12 109.0(5) . . ?
C11 C10 Si2 112.6(4) . . ?
C12 C10 Si2 115.0(5) . . ?
C15 C13 C14 109.7(5) . . ?
C15 C13 Si2 116.1(4) . . ?
C14 C13 Si2 112.7(4) . . ?
C17 C16 C18 109.8(5) . . ?
C17 C16 Si2 112.2(5) . . ?
C18 C16 Si2 113.9(4) . . ?
C21 C19 C20 112.4(9) . . ?
C21 C19 Si3 114.6(8) . . ?
C20 C19 Si3 112.0(5) . . ?
C24 C22 C23 109.0(8) . . ?
C24 C22 Si3 112.6(7) . . ?
C23 C22 Si3 113.9(8) . . ?
C27 C25 C26 109.2(5) . . ?
C27 C25 Si3 113.8(5) . . ?
C26 C25 Si3 114.3(4) . . ?
C29 C28 C30 110.2(7) . . ?
C29 C28 Si4 116.6(6) . . ?
C30 C28 Si4 111.5(7) . . ?
C32 C31 C33 110.0(6) . . ?
C32 C31 Si4 111.7(6) . . ?
C33 C31 Si4 114.3(5) . . ?
C36 C34 C35 111.9(7) . . ?
C36 C34 Si4 115.5(8) . . ?
C35 C34 Si4 112.0(4) . . ?
C38 C37 C39 110.6(6) . . ?
C38 C37 Si5 114.2(6) . . ?
C39 C37 Si5 113.2(4) . . ?
C41 C40 C42 108.7(6) . . ?
C41 C40 Si5 116.1(5) . . ?
C42 C40 Si5 111.6(6) . . ?
C45 C43 C44 109.5(6) . . ?
C45 C43 Si5 113.6(5) . . ?
C44 C43 Si5 114.8(5) . . ?
C47 C46 C48 109.5(7) . . ?
C47 C46 Si6 114.6(4) . . ?
C48 C46 Si6 113.8(5) . . ?
C51 C49 C50 108.1(8) . . ?
C51 C49 Si6 117.1(5) . . ?
C50 C49 Si6 111.6(5) . . ?
C53 C52 C54 108.5(7) . . ?
C53 C52 Si6 114.5(5) . . ?
C54 C52 Si6 114.3(4) . . ?
C56 C55 C57 112.4(7) . . ?
C56 C55 Si7 112.0(6) . . ?
C57 C55 Si7 113.5(5) . . ?
C59 C58 C60 108.3(5) . . ?
C59 C58 Si7 115.7(5) . . ?
C60 C58 Si7 114.0(4) . . ?
C62 C61 C63 109.9(6) . . ?
C62 C61 Si7 115.0(4) . . ?
C63 C61 Si7 113.0(5) . . ?
C71B C71A O1 116(3) 2_456 2_456 ?
C71B C71A C72A 28(2) 2_456 . ?
O1 C71A C72A 143(3) 2_456 . ?
C71B C71A C72B 70(3) 2_456 2_456 ?
O1 C71A C72B 152(2) 2_456 2_456 ?
C72A C71A C72B 44.3(13) . 2_456 ?
C71B C71A O1 88(3) 2_456 . ?
O1 C71A O1 35.7(16) 2_456 . ?
C72A C71A O1 115(2) . . ?
C72B C71A O1 156.7(19) 2_456 . ?
C71B C72A C72B 96(3) 2_456 2_456 ?
C71B C72A C71A 26(2) 2_456 . ?
C72B C72A C71A 72(2) 2_456 . ?
C71A O1 O1 112(3) 2_456 2_456 ?
C71A O1 C71B 29.5(16) 2_456 . ?
O1 O1 C71B 88(2) 2_456 . ?
C71A O1 C71A 144.3(16) 2_456 . ?
O1 O1 C71A 32.3(13) 2_456 . ?
C71B O1 C71A 119.0(14) . . ?
C71A O1 C71B 160(2) 2_456 2_456 ?
O1 O1 C71B 56.7(16) 2_456 2_456 ?
C71B O1 C71B 145.2(10) . 2_456 ?
C71A O1 C71B 27.4(9) . 2_456 ?
C71A C71B C72A 126(4) 2_456 2_456 ?
C71A C71B O1 34(2) 2_456 . ?
C72A C71B O1 158(3) 2_456 . ?
C71A C71B C72B 79(3) 2_456 . ?
C72A C71B C72B 49(2) 2_456 . ?
O1 C71B C72B 109(2) . . ?
C71A C71B O1 65(3) 2_456 2_456 ?
C72A C71B O1 167(3) 2_456 2_456 ?
O1 C71B O1 34.8(10) . 2_456 ?
C72B C71B O1 144(2) . 2_456 ?
C72A C72B C71B 34.2(15) 2_456 . ?
C72A C72B C71A 63.7(18) 2_456 2_456 ?
C71B C72B C71A 30.3(11) . 2_456 ?

loop_
_geom_bond_atom_site_label_1
_geom_bond_atom_site_label_2
_geom_bond_distance
_geom_bond_site_symmetry_2
_geom_bond_publ_flag
Mn1 P7 2.4823(16) . ?
Mn1 P1 2.5089(13) . ?
Mn1 P3 2.5446(15) . ?
Mn1 P2 2.5554(15) . ?
Mn1 Mn2 2.7475(13) . ?
Mn1 Mn4 3.1697(12) . ?
Mn2 P3 2.4295(14) . ?
Mn2 P4 2.4464(15) . ?
Mn2 P2 2.5607(16) . ?
Mn2 P1 2.5632(16) . ?
Mn2 Mn3 2.6759(12) . ?
Mn3 P5 2.4464(16) . ?
Mn3 P4 2.4717(17) . ?
Mn3 P2 2.5454(13) . ?
Mn3 P1 2.5763(15) . ?
Mn3 Mn4 2.7622(13) . ?
Mn4 P6 2.4933(17) . ?
Mn4 P5 2.5417(14) . ?
Mn4 P2 2.5419(16) . ?
Mn4 P1 2.5421(16) . ?
Mn5 N1 1.994(4) . ?
Mn5 P7 2.5169(17) . ?
Mn5 P6 2.5295(15) . ?
P1 Si1 2.2460(19) . ?
P2 Si2 2.252(2) . ?
P3 Si3 2.243(2) . ?
P4 Si4 2.252(2) . ?
P5 Si5 2.2389(17) . ?
P6 Si6 2.272(2) . ?
P7 Si7 2.2602(17) . ?
Si1 C4 1.893(5) . ?
Si1 C7 1.899(5) . ?
Si1 C1 1.900(6) . ?
Si2 C13 1.887(5) . ?
Si2 C10 1.888(6) . ?
Si2 C16 1.895(6) . ?
Si3 C19 1.855(9) . ?
Si3 C22 1.882(8) . ?
Si3 C25 1.891(5) . ?
Si4 C34 1.883(6) . ?
Si4 C28 1.892(8) . ?
Si4 C31 1.894(8) . ?
Si5 C43 1.875(7) . ?
Si5 C37 1.886(6) . ?
Si5 C40 1.898(7) . ?
Si6 C52 1.875(7) . ?
Si6 C49 1.880(6) . ?
Si6 C46 1.894(6) . ?
Si7 C55 1.881(7) . ?
Si7 C58 1.890(6) . ?
Si7 C61 1.896(6) . ?
Si8 N1 1.705(5) . ?
Si8 C64 1.859(6) . ?
Si8 C66 1.872(7) . ?
Si8 C65 1.878(7) . ?
Si9 N1 1.697(4) . ?
Si9 C67 1.854(7) . ?
Si9 C69 1.859(8) . ?
Si9 C68 1.884(9) . ?
C1 C2 1.495(10) . ?
C1 C3 1.526(9) . ?
C4 C5 1.517(9) . ?
C4 C6 1.536(8) . ?
C7 C9 1.513(9) . ?
C7 C8 1.527(8) . ?
C10 C11 1.523(8) . ?
C10 C12 1.549(9) . ?
C13 C15 1.522(9) . ?
C13 C14 1.542(9) . ?
C16 C17 1.515(8) . ?
C16 C18 1.517(9) . ?
C19 C21 1.527(12) . ?
C19 C20 1.534(13) . ?
C22 C24 1.507(12) . ?
C22 C23 1.53(2) . ?
C25 C27 1.514(9) . ?
C25 C26 1.546(10) . ?
C28 C29 1.483(15) . ?
C28 C30 1.554(12) . ?
C31 C32 1.526(9) . ?
C31 C33 1.542(11) . ?
C34 C36 1.417(13) . ?
C34 C35 1.520(11) . ?
C37 C38 1.504(12) . ?
C37 C39 1.522(10) . ?
C40 C41 1.490(12) . ?
C40 C42 1.548(9) . ?
C43 C45 1.528(9) . ?
C43 C44 1.539(8) . ?
C46 C47 1.487(10) . ?
C46 C48 1.543(9) . ?
C49 C51 1.508(10) . ?
C49 C50 1.555(11) . ?
C52 C53 1.515(10) . ?
C52 C54 1.535(9) . ?
C55 C56 1.497(12) . ?
C55 C57 1.543(10) . ?
C58 C59 1.514(10) . ?
C58 C60 1.534(7) . ?
C61 C62 1.494(11) . ?
C61 C63 1.521(8) . ?
C71A C71B 0.76(2) 2_456 ?
C71A O1 0.863(19) 2_456 ?
C71A C72A 1.39(3) . ?
C71A C72B 1.48(3) 2_456 ?
C71A O1 1.50(2) . ?
C72A C71B 0.80(2) 2_456 ?
C72A C72B 1.09(3) 2_456 ?
O1 C71A 0.863(19) 2_456 ?
O1 O1 0.94(2) 2_456 ?
O1 C71B 1.38(3) . ?
O1 C71B 1.65(3) 2_456 ?
C71B C71A 0.76(2) 2_456 ?
C71B C72A 0.80(2) 2_456 ?
C71B C72B 1.42(3) . ?
C71B O1 1.65(3) 2_456 ?
C72B C72A 1.09(3) 2_456 ?
C72B C71A 1.48(3) 2_456 ?

loop_
_geom_torsion_atom_site_label_1
_geom_torsion_atom_site_label_2
_geom_torsion_atom_site_label_3
_geom_torsion_atom_site_label_4
_geom_torsion
_geom_torsion_site_symmetry_1
_geom_torsion_site_symmetry_2
_geom_torsion_site_symmetry_3
_geom_torsion_site_symmetry_4
_geom_torsion_publ_flag
P7 Mn1 Mn2 P3 8.6(8) . . . . ?
P1 Mn1 Mn2 P3 136.15(6) . . . . ?
P2 Mn1 Mn2 P3 -130.31(6) . . . . ?
Mn4 Mn1 Mn2 P3 -176.80(5) . . . . ?
P7 Mn1 Mn2 P4 -166.2(8) . . . . ?
P1 Mn1 Mn2 P4 -38.71(11) . . . . ?
P3 Mn1 Mn2 P4 -174.85(12) . . . . ?
P2 Mn1 Mn2 P4 54.83(11) . . . . ?
Mn4 Mn1 Mn2 P4 8.35(11) . . . . ?
P7 Mn1 Mn2 P2 138.9(8) . . . . ?
P1 Mn1 Mn2 P2 -93.54(5) . . . . ?
P3 Mn1 Mn2 P2 130.31(6) . . . . ?
Mn4 Mn1 Mn2 P2 -46.49(4) . . . . ?
P7 Mn1 Mn2 P1 -127.5(8) . . . . ?
P3 Mn1 Mn2 P1 -136.15(6) . . . . ?
P2 Mn1 Mn2 P1 93.54(5) . . . . ?
Mn4 Mn1 Mn2 P1 47.05(4) . . . . ?
P7 Mn1 Mn2 Mn3 -174.4(8) . . . . ?
P1 Mn1 Mn2 Mn3 -46.86(4) . . . . ?
P3 Mn1 Mn2 Mn3 176.99(5) . . . . ?
P2 Mn1 Mn2 Mn3 46.68(4) . . . . ?
Mn4 Mn1 Mn2 Mn3 0.19(3) . . . . ?
P3 Mn2 Mn3 P5 2.72(19) . . . . ?
P4 Mn2 Mn3 P5 -178.54(12) . . . . ?
P2 Mn2 Mn3 P5 43.19(11) . . . . ?
P1 Mn2 Mn3 P5 -48.17(11) . . . . ?
Mn1 Mn2 Mn3 P5 -3.03(12) . . . . ?
P3 Mn2 Mn3 P4 -178.75(13) . . . . ?
P2 Mn2 Mn3 P4 -138.27(6) . . . . ?
P1 Mn2 Mn3 P4 130.37(6) . . . . ?
Mn1 Mn2 Mn3 P4 175.51(6) . . . . ?
P3 Mn2 Mn3 P2 -40.47(12) . . . . ?
P4 Mn2 Mn3 P2 138.27(6) . . . . ?
P1 Mn2 Mn3 P2 -91.36(5) . . . . ?
Mn1 Mn2 Mn3 P2 -46.22(4) . . . . ?
P3 Mn2 Mn3 P1 50.89(12) . . . . ?
P4 Mn2 Mn3 P1 -130.37(6) . . . . ?
P2 Mn2 Mn3 P1 91.36(5) . . . . ?
Mn1 Mn2 Mn3 P1 45.14(4) . . . . ?
P3 Mn2 Mn3 Mn4 5.53(12) . . . . ?
P4 Mn2 Mn3 Mn4 -175.73(5) . . . . ?
P2 Mn2 Mn3 Mn4 46.00(5) . . . . ?
P1 Mn2 Mn3 Mn4 -45.36(4) . . . . ?
Mn1 Mn2 Mn3 Mn4 -0.22(3) . . . . ?
P5 Mn3 Mn4 P6 22.6(18) . . . . ?
P4 Mn3 Mn4 P6 -163.4(18) . . . . ?
P2 Mn3 Mn4 P6 -108.8(18) . . . . ?
P1 Mn3 Mn4 P6 157.6(18) . . . . ?
Mn2 Mn3 Mn4 P6 -155.9(18) . . . . ?
P4 Mn3 Mn4 P5 174.00(12) . . . . ?
P2 Mn3 Mn4 P5 -131.43(6) . . . . ?
P1 Mn3 Mn4 P5 135.05(6) . . . . ?
Mn2 Mn3 Mn4 P5 -178.51(5) . . . . ?
P5 Mn3 Mn4 P2 131.43(6) . . . . ?
P4 Mn3 Mn4 P2 -54.56(11) . . . . ?
P1 Mn3 Mn4 P2 -93.51(5) . . . . ?
Mn2 Mn3 Mn4 P2 -47.07(5) . . . . ?
P5 Mn3 Mn4 P1 -135.05(6) . . . . ?
P4 Mn3 Mn4 P1 38.95(11) . . . . ?
P2 Mn3 Mn4 P1 93.51(5) . . . . ?
Mn2 Mn3 Mn4 P1 46.44(4) . . . . ?
P5 Mn3 Mn4 Mn1 178.70(5) . . . . ?
P4 Mn3 Mn4 Mn1 -7.30(11) . . . . ?
P2 Mn3 Mn4 Mn1 47.26(4) . . . . ?
P1 Mn3 Mn4 Mn1 -46.25(4) . . . . ?
Mn2 Mn3 Mn4 Mn1 0.19(3) . . . . ?
P7 Mn1 Mn4 P6 -1.37(8) . . . . ?
P1 Mn1 Mn4 P6 -128.50(8) . . . . ?
P3 Mn1 Mn4 P6 174.97(8) . . . . ?
P2 Mn1 Mn4 P6 127.36(7) . . . . ?
Mn2 Mn1 Mn4 P6 178.99(6) . . . . ?
P7 Mn1 Mn4 P5 -178.92(8) . . . . ?
P1 Mn1 Mn4 P5 53.95(8) . . . . ?
P3 Mn1 Mn4 P5 -2.57(11) . . . . ?
P2 Mn1 Mn4 P5 -50.19(8) . . . . ?
Mn2 Mn1 Mn4 P5 1.44(7) . . . . ?
P7 Mn1 Mn4 P2 -128.73(6) . . . . ?
P1 Mn1 Mn4 P2 104.14(6) . . . . ?
P3 Mn1 Mn4 P2 47.61(8) . . . . ?
Mn2 Mn1 Mn4 P2 51.63(4) . . . . ?
P7 Mn1 Mn4 P1 127.13(7) . . . . ?
P3 Mn1 Mn4 P1 -56.53(8) . . . . ?
P2 Mn1 Mn4 P1 -104.14(6) . . . . ?
Mn2 Mn1 Mn4 P1 -52.51(5) . . . . ?
P7 Mn1 Mn4 Mn3 179.45(5) . . . . ?
P1 Mn1 Mn4 Mn3 52.33(5) . . . . ?
P3 Mn1 Mn4 Mn3 -4.20(7) . . . . ?
P2 Mn1 Mn4 Mn3 -51.82(4) . . . . ?
Mn2 Mn1 Mn4 Mn3 -0.19(3) . . . . ?
P7 Mn1 P1 Si1 59.19(11) . . . . ?
P3 Mn1 P1 Si1 -82.09(9) . . . . ?
P2 Mn1 P1 Si1 -177.38(9) . . . . ?
Mn2 Mn1 P1 Si1 -117.17(9) . . . . ?
Mn4 Mn1 P1 Si1 131.38(9) . . . . ?
P7 Mn1 P1 Mn4 -72.19(7) . . . . ?
P3 Mn1 P1 Mn4 146.53(5) . . . . ?
P2 Mn1 P1 Mn4 51.25(4) . . . . ?
Mn2 Mn1 P1 Mn4 111.45(5) . . . . ?
P7 Mn1 P1 Mn2 176.35(7) . . . . ?
P3 Mn1 P1 Mn2 35.08(5) . . . . ?
P2 Mn1 P1 Mn2 -60.21(5) . . . . ?
Mn4 Mn1 P1 Mn2 -111.45(5) . . . . ?
P7 Mn1 P1 Mn3 -132.63(7) . . . . ?
P3 Mn1 P1 Mn3 86.09(6) . . . . ?
P2 Mn1 P1 Mn3 -9.19(4) . . . . ?
Mn2 Mn1 P1 Mn3 51.02(5) . . . . ?
Mn4 Mn1 P1 Mn3 -60.44(4) . . . . ?
P6 Mn4 P1 Si1 -58.93(10) . . . . ?
P5 Mn4 P1 Si1 84.21(8) . . . . ?
P2 Mn4 P1 Si1 -179.98(7) . . . . ?
Mn3 Mn4 P1 Si1 120.15(8) . . . . ?
Mn1 Mn4 P1 Si1 -128.24(8) . . . . ?
P6 Mn4 P1 Mn1 69.31(8) . . . . ?
P5 Mn4 P1 Mn1 -147.54(5) . . . . ?
P2 Mn4 P1 Mn1 -51.74(4) . . . . ?
Mn3 Mn4 P1 Mn1 -111.61(5) . . . . ?
P6 Mn4 P1 Mn2 130.06(7) . . . . ?
P5 Mn4 P1 Mn2 -86.79(6) . . . . ?
P2 Mn4 P1 Mn2 9.01(4) . . . . ?
Mn3 Mn4 P1 Mn2 -50.86(4) . . . . ?
Mn1 Mn4 P1 Mn2 60.75(4) . . . . ?
P6 Mn4 P1 Mn3 -179.08(7) . . . . ?
P5 Mn4 P1 Mn3 -35.93(5) . . . . ?
P2 Mn4 P1 Mn3 59.87(4) . . . . ?
Mn1 Mn4 P1 Mn3 111.61(5) . . . . ?
P3 Mn2 P1 Si1 81.73(8) . . . . ?
P4 Mn2 P1 Si1 -78.24(8) . . . . ?
P2 Mn2 P1 Si1 179.47(7) . . . . ?
Mn3 Mn2 P1 Si1 -119.12(7) . . . . ?
Mn1 Mn2 P1 Si1 119.00(7) . . . . ?
P3 Mn2 P1 Mn1 -37.27(5) . . . . ?
P4 Mn2 P1 Mn1 162.76(5) . . . . ?
P2 Mn2 P1 Mn1 60.46(4) . . . . ?
Mn3 Mn2 P1 Mn1 121.88(5) . . . . ?
P3 Mn2 P1 Mn4 -106.71(5) . . . . ?
P4 Mn2 P1 Mn4 93.32(6) . . . . ?
P2 Mn2 P1 Mn4 -8.98(4) . . . . ?
Mn3 Mn2 P1 Mn4 52.44(4) . . . . ?
Mn1 Mn2 P1 Mn4 -69.44(4) . . . . ?
P3 Mn2 P1 Mn3 -159.15(5) . . . . ?
P4 Mn2 P1 Mn3 40.88(5) . . . . ?
P2 Mn2 P1 Mn3 -61.42(4) . . . . ?
Mn1 Mn2 P1 Mn3 -121.88(5) . . . . ?
P5 Mn3 P1 Si1 -84.91(9) . . . . ?
P4 Mn3 P1 Si1 74.99(9) . . . . ?
P2 Mn3 P1 Si1 177.24(9) . . . . ?
Mn2 Mn3 P1 Si1 115.20(9) . . . . ?
Mn4 Mn3 P1 Si1 -122.73(9) . . . . ?
P5 Mn3 P1 Mn1 107.13(6) . . . . ?
P4 Mn3 P1 Mn1 -92.98(6) . . . . ?
P2 Mn3 P1 Mn1 9.27(5) . . . . ?
Mn2 Mn3 P1 Mn1 -52.77(4) . . . . ?
Mn4 Mn3 P1 Mn1 69.30(5) . . . . ?
P5 Mn3 P1 Mn4 37.83(4) . . . . ?
P4 Mn3 P1 Mn4 -162.27(4) . . . . ?
P2 Mn3 P1 Mn4 -60.03(4) . . . . ?
Mn2 Mn3 P1 Mn4 -122.07(4) . . . . ?
P5 Mn3 P1 Mn2 159.89(5) . . . . ?
P4 Mn3 P1 Mn2 -40.21(4) . . . . ?
P2 Mn3 P1 Mn2 62.04(4) . . . . ?
Mn4 Mn3 P1 Mn2 122.07(4) . . . . ?
P6 Mn4 P2 Si2 65.46(10) . . . . ?
P5 Mn4 P2 Si2 -74.05(8) . . . . ?
P1 Mn4 P2 Si2 -172.98(8) . . . . ?
Mn3 Mn4 P2 Si2 -112.25(8) . . . . ?
Mn1 Mn4 P2 Si2 136.36(9) . . . . ?
P6 Mn4 P2 Mn3 177.72(6) . . . . ?
P5 Mn4 P2 Mn3 38.20(5) . . . . ?
P1 Mn4 P2 Mn3 -60.72(4) . . . . ?
Mn1 Mn4 P2 Mn3 -111.38(5) . . . . ?
P6 Mn4 P2 Mn1 -70.90(7) . . . . ?
P5 Mn4 P2 Mn1 149.58(5) . . . . ?
P1 Mn4 P2 Mn1 50.66(4) . . . . ?
Mn3 Mn4 P2 Mn1 111.38(5) . . . . ?
P6 Mn4 P2 Mn2 -130.59(6) . . . . ?
P5 Mn4 P2 Mn2 89.90(6) . . . . ?
P1 Mn4 P2 Mn2 -9.03(4) . . . . ?
Mn3 Mn4 P2 Mn2 51.70(4) . . . . ?
Mn1 Mn4 P2 Mn2 -59.69(4) . . . . ?
P5 Mn3 P2 Si2 85.81(9) . . . . ?
P4 Mn3 P2 Si2 -77.51(9) . . . . ?
P1 Mn3 P2 Si2 -174.19(8) . . . . ?
Mn2 Mn3 P2 Si2 -112.48(8) . . . . ?
Mn4 Mn3 P2 Si2 126.13(9) . . . . ?
P5 Mn3 P2 Mn4 -40.32(5) . . . . ?
P4 Mn3 P2 Mn4 156.36(5) . . . . ?
P1 Mn3 P2 Mn4 59.68(5) . . . . ?
Mn2 Mn3 P2 Mn4 121.39(5) . . . . ?
P5 Mn3 P2 Mn1 -109.08(6) . . . . ?
P4 Mn3 P2 Mn1 87.59(6) . . . . ?
P1 Mn3 P2 Mn1 -9.08(4) . . . . ?
Mn2 Mn3 P2 Mn1 52.62(4) . . . . ?
Mn4 Mn3 P2 Mn1 -68.76(5) . . . . ?
P5 Mn3 P2 Mn2 -161.71(5) . . . . ?
P4 Mn3 P2 Mn2 34.97(5) . . . . ?
P1 Mn3 P2 Mn2 -61.71(4) . . . . ?
Mn4 Mn3 P2 Mn2 -121.39(5) . . . . ?
P7 Mn1 P2 Si2 -65.60(11) . . . . ?
P1 Mn1 P2 Si2 172.15(10) . . . . ?
P3 Mn1 P2 Si2 72.56(10) . . . . ?
Mn2 Mn1 P2 Si2 111.34(10) . . . . ?
Mn4 Mn1 P2 Si2 -136.36(10) . . . . ?
P7 Mn1 P2 Mn4 70.76(6) . . . . ?
P1 Mn1 P2 Mn4 -51.49(4) . . . . ?
P3 Mn1 P2 Mn4 -151.08(4) . . . . ?
Mn2 Mn1 P2 Mn4 -112.30(4) . . . . ?
P7 Mn1 P2 Mn3 131.53(6) . . . . ?
P1 Mn1 P2 Mn3 9.29(4) . . . . ?
P3 Mn1 P2 Mn3 -90.31(6) . . . . ?
Mn2 Mn1 P2 Mn3 -51.53(4) . . . . ?
Mn4 Mn1 P2 Mn3 60.77(4) . . . . ?
P7 Mn1 P2 Mn2 -176.94(5) . . . . ?
P1 Mn1 P2 Mn2 60.82(4) . . . . ?
P3 Mn1 P2 Mn2 -38.78(4) . . . . ?
Mn4 Mn1 P2 Mn2 112.30(4) . . . . ?
P3 Mn2 P2 Si2 -84.40(7) . . . . ?
P4 Mn2 P2 Si2 77.34(7) . . . . ?
P1 Mn2 P2 Si2 175.05(6) . . . . ?
Mn3 Mn2 P2 Si2 112.78(7) . . . . ?
Mn1 Mn2 P2 Si2 -125.80(7) . . . . ?
P3 Mn2 P2 Mn4 109.53(6) . . . . ?
P4 Mn2 P2 Mn4 -88.73(6) . . . . ?
P1 Mn2 P2 Mn4 8.98(4) . . . . ?
Mn3 Mn2 P2 Mn4 -53.29(4) . . . . ?
Mn1 Mn2 P2 Mn4 68.13(5) . . . . ?
P3 Mn2 P2 Mn3 162.82(5) . . . . ?
P4 Mn2 P2 Mn3 -35.44(5) . . . . ?
P1 Mn2 P2 Mn3 62.27(4) . . . . ?
Mn1 Mn2 P2 Mn3 121.42(5) . . . . ?
P3 Mn2 P2 Mn1 41.40(5) . . . . ?
P4 Mn2 P2 Mn1 -156.86(5) . . . . ?
P1 Mn2 P2 Mn1 -59.15(4) . . . . ?
Mn3 Mn2 P2 Mn1 -121.42(5) . . . . ?
P4 Mn2 P3 Si3 29.19(17) . . . . ?
P2 Mn2 P3 Si3 173.03(8) . . . . ?
P1 Mn2 P3 Si3 -109.95(9) . . . . ?
Mn3 Mn2 P3 Si3 -152.87(10) . . . . ?
Mn1 Mn2 P3 Si3 -146.15(10) . . . . ?
P4 Mn2 P3 Mn1 175.34(11) . . . . ?
P2 Mn2 P3 Mn1 -40.82(5) . . . . ?
P1 Mn2 P3 Mn1 36.20(5) . . . . ?
Mn3 Mn2 P3 Mn1 -6.72(12) . . . . ?
P7 Mn1 P3 Si3 -67.07(14) . . . . ?
P1 Mn1 P3 Si3 75.41(13) . . . . ?
P2 Mn1 P3 Si3 152.78(12) . . . . ?
Mn2 Mn1 P3 Si3 112.26(13) . . . . ?
Mn4 Mn1 P3 Si3 117.18(12) . . . . ?
P7 Mn1 P3 Mn2 -179.33(7) . . . . ?
P1 Mn1 P3 Mn2 -36.85(5) . . . . ?
P2 Mn1 P3 Mn2 40.52(4) . . . . ?
Mn4 Mn1 P3 Mn2 4.92(8) . . . . ?
P3 Mn2 P4 Si4 45.55(19) . . . . ?
P2 Mn2 P4 Si4 -97.64(12) . . . . ?
P1 Mn2 P4 Si4 -174.98(11) . . . . ?
Mn3 Mn2 P4 Si4 -133.36(13) . . . . ?
Mn1 Mn2 P4 Si4 -143.00(11) . . . . ?
P3 Mn2 P4 Mn3 178.91(11) . . . . ?
P2 Mn2 P4 Mn3 35.72(5) . . . . ?
P1 Mn2 P4 Mn3 -41.62(5) . . . . ?
Mn1 Mn2 P4 Mn3 -9.65(12) . . . . ?
P5 Mn3 P4 Si4 -51.26(18) . . . . ?
P2 Mn3 P4 Si4 94.15(11) . . . . ?
P1 Mn3 P4 Si4 171.26(10) . . . . ?
Mn2 Mn3 P4 Si4 130.07(12) . . . . ?
Mn4 Mn3 P4 Si4 139.01(10) . . . . ?
P5 Mn3 P4 Mn2 178.67(11) . . . . ?
P2 Mn3 P4 Mn2 -35.91(5) . . . . ?
P1 Mn3 P4 Mn2 41.20(5) . . . . ?
Mn4 Mn3 P4 Mn2 8.94(11) . . . . ?
P4 Mn3 P5 Si5 -37.89(17) . . . . ?
P2 Mn3 P5 Si5 176.15(8) . . . . ?
P1 Mn3 P5 Si5 99.17(9) . . . . ?
Mn2 Mn3 P5 Si5 139.65(10) . . . . ?
Mn4 Mn3 P5 Si5 136.36(10) . . . . ?
P4 Mn3 P5 Mn4 -174.24(11) . . . . ?
P2 Mn3 P5 Mn4 39.79(5) . . . . ?
P1 Mn3 P5 Mn4 -37.19(4) . . . . ?
Mn2 Mn3 P5 Mn4 3.30(12) . . . . ?
P6 Mn4 P5 Si5 66.97(15) . . . . ?
P2 Mn4 P5 Si5 -153.48(12) . . . . ?
P1 Mn4 P5 Si5 -76.44(12) . . . . ?
Mn3 Mn4 P5 Si5 -113.96(13) . . . . ?
Mn1 Mn4 P5 Si5 -115.95(12) . . . . ?
P6 Mn4 P5 Mn3 -179.07(8) . . . . ?
P2 Mn4 P5 Mn3 -39.52(5) . . . . ?
P1 Mn4 P5 Mn3 37.52(5) . . . . ?
Mn1 Mn4 P5 Mn3 -1.99(7) . . . . ?
P5 Mn4 P6 Si6 16.84(16) . . . . ?
P2 Mn4 P6 Si6 -112.82(11) . . . . ?
P1 Mn4 P6 Si6 151.91(9) . . . . ?
Mn3 Mn4 P6 Si6 -5.2(19) . . . . ?
Mn1 Mn4 P6 Si6 -161.24(11) . . . . ?
P5 Mn4 P6 Mn5 -169.08(8) . . . . ?
P2 Mn4 P6 Mn5 61.26(13) . . . . ?
P1 Mn4 P6 Mn5 -34.01(14) . . . . ?
Mn3 Mn4 P6 Mn5 168.8(17) . . . . ?
Mn1 Mn4 P6 Mn5 12.84(11) . . . . ?
N1 Mn5 P6 Si6 -27.1(2) . . . . ?
P7 Mn5 P6 Si6 155.51(11) . . . . ?
N1 Mn5 P6 Mn4 158.79(19) . . . . ?
P7 Mn5 P6 Mn4 -18.63(12) . . . . ?
P1 Mn1 P7 Si7 -154.60(8) . . . . ?
P3 Mn1 P7 Si7 -20.80(13) . . . . ?
P2 Mn1 P7 Si7 108.18(9) . . . . ?
Mn2 Mn1 P7 Si7 -29.1(9) . . . . ?
Mn4 Mn1 P7 Si7 156.41(9) . . . . ?
P1 Mn1 P7 Mn5 38.73(12) . . . . ?
P3 Mn1 P7 Mn5 172.52(7) . . . . ?
P2 Mn1 P7 Mn5 -58.50(11) . . . . ?
Mn2 Mn1 P7 Mn5 164.3(8) . . . . ?
Mn4 Mn1 P7 Mn5 -10.26(9) . . . . ?
N1 Mn5 P7 Si7 34.0(2) . . . . ?
P6 Mn5 P7 Si7 -148.44(11) . . . . ?
N1 Mn5 P7 Mn1 -160.35(18) . . . . ?
P6 Mn5 P7 Mn1 17.23(11) . . . . ?
Mn1 P1 Si1 C4 127.45(19) . . . . ?
Mn4 P1 Si1 C4 -126.05(19) . . . . ?
Mn2 P1 Si1 C4 43.20(19) . . . . ?
Mn3 P1 Si1 C4 -37.9(2) . . . . ?
Mn1 P1 Si1 C7 11.1(2) . . . . ?
Mn4 P1 Si1 C7 117.6(2) . . . . ?
Mn2 P1 Si1 C7 -73.2(2) . . . . ?
Mn3 P1 Si1 C7 -154.3(2) . . . . ?
Mn1 P1 Si1 C1 -113.76(18) . . . . ?
Mn4 P1 Si1 C1 -7.27(19) . . . . ?
Mn2 P1 Si1 C1 161.99(17) . . . . ?
Mn3 P1 Si1 C1 80.89(19) . . . . ?
Mn4 P2 Si2 C13 -69.7(2) . . . . ?
Mn3 P2 Si2 C13 -154.89(18) . . . . ?
Mn1 P2 Si2 C13 44.9(2) . . . . ?
Mn2 P2 Si2 C13 128.76(19) . . . . ?
Mn4 P2 Si2 C10 170.54(17) . . . . ?
Mn3 P2 Si2 C10 85.33(18) . . . . ?
Mn1 P2 Si2 C10 -74.89(19) . . . . ?
Mn2 P2 Si2 C10 8.97(18) . . . . ?
Mn4 P2 Si2 C16 53.1(2) . . . . ?
Mn3 P2 Si2 C16 -32.1(2) . . . . ?
Mn1 P2 Si2 C16 167.7(2) . . . . ?
Mn2 P2 Si2 C16 -108.5(2) . . . . ?
Mn2 P3 Si3 C19 69.9(3) . . . . ?
Mn1 P3 Si3 C19 -26.6(3) . . . . ?
Mn2 P3 Si3 C22 -48.6(4) . . . . ?
Mn1 P3 Si3 C22 -145.1(4) . . . . ?
Mn2 P3 Si3 C25 -172.7(2) . . . . ?
Mn1 P3 Si3 C25 90.8(2) . . . . ?
Mn2 P4 Si4 C34 150.5(3) . . . . ?
Mn3 P4 Si4 C34 48.0(3) . . . . ?
Mn2 P4 Si4 C28 -86.3(3) . . . . ?
Mn3 P4 Si4 C28 171.3(3) . . . . ?
Mn2 P4 Si4 C31 33.5(3) . . . . ?
Mn3 P4 Si4 C31 -68.9(3) . . . . ?
Mn3 P5 Si5 C43 -74.3(2) . . . . ?
Mn4 P5 Si5 C43 18.5(3) . . . . ?
Mn3 P5 Si5 C37 42.2(3) . . . . ?
Mn4 P5 Si5 C37 135.1(3) . . . . ?
Mn3 P5 Si5 C40 164.9(3) . . . . ?
Mn4 P5 Si5 C40 -102.2(3) . . . . ?
Mn4 P6 Si6 C52 -111.6(2) . . . . ?
Mn5 P6 Si6 C52 74.2(2) . . . . ?
Mn4 P6 Si6 C49 131.8(2) . . . . ?
Mn5 P6 Si6 C49 -42.4(3) . . . . ?
Mn4 P6 Si6 C46 7.6(3) . . . . ?
Mn5 P6 Si6 C46 -166.6(2) . . . . ?
Mn1 P7 Si7 C55 -66.7(3) . . . . ?
Mn5 P7 Si7 C55 99.7(2) . . . . ?
Mn1 P7 Si7 C58 49.9(2) . . . . ?
Mn5 P7 Si7 C58 -143.8(2) . . . . ?
Mn1 P7 Si7 C61 174.7(2) . . . . ?
Mn5 P7 Si7 C61 -19.0(3) . . . . ?
C67 Si9 N1 Si8 -52.5(5) . . . . ?
C69 Si9 N1 Si8 72.1(5) . . . . ?
C68 Si9 N1 Si8 -171.6(4) . . . . ?
C67 Si9 N1 Mn5 128.6(5) . . . . ?
C69 Si9 N1 Mn5 -106.8(4) . . . . ?
C68 Si9 N1 Mn5 9.6(4) . . . . ?
C64 Si8 N1 Si9 -177.9(4) . . . . ?
C66 Si8 N1 Si9 -57.5(4) . . . . ?
C65 Si8 N1 Si9 63.4(4) . . . . ?
C64 Si8 N1 Mn5 0.9(4) . . . . ?
C66 Si8 N1 Mn5 121.3(3) . . . . ?
C65 Si8 N1 Mn5 -117.8(3) . . . . ?
P7 Mn5 N1 Si9 -93.7(3) . . . . ?
P6 Mn5 N1 Si9 89.5(2) . . . . ?
P7 Mn5 N1 Si8 87.3(2) . . . . ?
P6 Mn5 N1 Si8 -89.4(3) . . . . ?
C4 Si1 C1 C2 -52.3(6) . . . . ?
C7 Si1 C1 C2 67.0(6) . . . . ?
P1 Si1 C1 C2 -171.2(5) . . . . ?
C4 Si1 C1 C3 179.4(5) . . . . ?
C7 Si1 C1 C3 -61.3(6) . . . . ?
P1 Si1 C1 C3 60.5(5) . . . . ?
C7 Si1 C4 C5 53.3(5) . . . . ?
C1 Si1 C4 C5 177.0(4) . . . . ?
P1 Si1 C4 C5 -64.6(5) . . . . ?
C7 Si1 C4 C6 -179.8(4) . . . . ?
C1 Si1 C4 C6 -56.0(5) . . . . ?
P1 Si1 C4 C6 62.4(5) . . . . ?
C4 Si1 C7 C9 50.2(6) . . . . ?
C1 Si1 C7 C9 -70.4(6) . . . . ?
P1 Si1 C7 C9 168.1(5) . . . . ?
C4 Si1 C7 C8 178.4(5) . . . . ?
C1 Si1 C7 C8 57.8(6) . . . . ?
P1 Si1 C7 C8 -63.8(5) . . . . ?
C13 Si2 C10 C11 -44.6(5) . . . . ?
C16 Si2 C10 C11 -165.3(5) . . . . ?
P2 Si2 C10 C11 75.3(5) . . . . ?
C13 Si2 C10 C12 81.1(5) . . . . ?
C16 Si2 C10 C12 -39.5(5) . . . . ?
P2 Si2 C10 C12 -158.9(4) . . . . ?
C10 Si2 C13 C15 160.5(5) . . . . ?
C16 Si2 C13 C15 -80.3(5) . . . . ?
P2 Si2 C13 C15 42.8(5) . . . . ?
C10 Si2 C13 C14 -71.7(5) . . . . ?
C16 Si2 C13 C14 47.4(5) . . . . ?
P2 Si2 C13 C14 170.5(4) . . . . ?
C13 Si2 C16 C17 -178.9(4) . . . . ?
C10 Si2 C16 C17 -58.4(5) . . . . ?
P2 Si2 C16 C17 58.3(5) . . . . ?
C13 Si2 C16 C18 55.5(5) . . . . ?
C10 Si2 C16 C18 176.0(4) . . . . ?
P2 Si2 C16 C18 -67.3(5) . . . . ?
C22 Si3 C19 C21 -44.2(6) . . . . ?
C25 Si3 C19 C21 80.7(7) . . . . ?
P3 Si3 C19 C21 -162.4(5) . . . . ?
C22 Si3 C19 C20 -173.7(5) . . . . ?
C25 Si3 C19 C20 -48.9(6) . . . . ?
P3 Si3 C19 C20 68.0(5) . . . . ?
C19 Si3 C22 C24 -48.7(8) . . . . ?
C25 Si3 C22 C24 -171.1(7) . . . . ?
P3 Si3 C22 C24 67.6(9) . . . . ?
C19 Si3 C22 C23 -173.3(6) . . . . ?
C25 Si3 C22 C23 64.2(6) . . . . ?
P3 Si3 C22 C23 -57.0(6) . . . . ?
C19 Si3 C25 C27 -64.3(6) . . . . ?
C22 Si3 C25 C27 58.4(7) . . . . ?
P3 Si3 C25 C27 -179.8(4) . . . . ?
C19 Si3 C25 C26 169.3(5) . . . . ?
C22 Si3 C25 C26 -68.0(7) . . . . ?
P3 Si3 C25 C26 53.8(5) . . . . ?
C34 Si4 C28 C29 78.1(8) . . . . ?
C31 Si4 C28 C29 -159.3(7) . . . . ?
P4 Si4 C28 C29 -42.3(7) . . . . ?
C34 Si4 C28 C30 -49.6(7) . . . . ?
C31 Si4 C28 C30 72.9(6) . . . . ?
P4 Si4 C28 C30 -170.0(5) . . . . ?
C34 Si4 C31 C32 169.1(5) . . . . ?
C28 Si4 C31 C32 44.2(6) . . . . ?
P4 Si4 C31 C32 -74.3(5) . . . . ?
C34 Si4 C31 C33 43.3(7) . . . . ?
C28 Si4 C31 C33 -81.6(7) . . . . ?
P4 Si4 C31 C33 159.9(6) . . . . ?
C28 Si4 C34 C36 -48.0(8) . . . . ?
C31 Si4 C34 C36 -171.8(7) . . . . ?
P4 Si4 C34 C36 72.8(7) . . . . ?
C28 Si4 C34 C35 -177.7(6) . . . . ?
C31 Si4 C34 C35 58.6(6) . . . . ?
P4 Si4 C34 C35 -56.9(6) . . . . ?
C43 Si5 C37 C38 -179.7(5) . . . . ?
C40 Si5 C37 C38 -55.8(6) . . . . ?
P5 Si5 C37 C38 65.8(5) . . . . ?
C43 Si5 C37 C39 52.7(5) . . . . ?
C40 Si5 C37 C39 176.6(5) . . . . ?
P5 Si5 C37 C39 -61.9(5) . . . . ?
C43 Si5 C40 C41 -160.3(5) . . . . ?
C37 Si5 C40 C41 78.0(6) . . . . ?
P5 Si5 C40 C41 -43.9(6) . . . . ?
C43 Si5 C40 C42 74.4(6) . . . . ?
C37 Si5 C40 C42 -47.4(7) . . . . ?
P5 Si5 C40 C42 -169.2(5) . . . . ?
C37 Si5 C43 C45 170.9(4) . . . . ?
C40 Si5 C43 C45 47.5(5) . . . . ?
P5 Si5 C43 C45 -71.5(4) . . . . ?
C37 Si5 C43 C44 43.9(6) . . . . ?
C40 Si5 C43 C44 -79.5(6) . . . . ?
P5 Si5 C43 C44 161.6(5) . . . . ?
C52 Si6 C46 C47 -173.8(6) . . . . ?
C49 Si6 C46 C47 -52.5(6) . . . . ?
P6 Si6 C46 C47 68.0(6) . . . . ?
C52 Si6 C46 C48 -46.7(7) . . . . ?
C49 Si6 C46 C48 74.5(7) . . . . ?
P6 Si6 C46 C48 -164.9(6) . . . . ?
C52 Si6 C49 C51 -173.1(6) . . . . ?
C46 Si6 C49 C51 65.0(7) . . . . ?
P6 Si6 C49 C51 -56.7(7) . . . . ?
C52 Si6 C49 C50 61.5(6) . . . . ?
C46 Si6 C49 C50 -60.4(6) . . . . ?
P6 Si6 C49 C50 177.9(5) . . . . ?
C49 Si6 C52 C53 -176.8(6) . . . . ?
C46 Si6 C52 C53 -52.3(7) . . . . ?
P6 Si6 C52 C53 67.0(7) . . . . ?
C49 Si6 C52 C54 57.2(6) . . . . ?
C46 Si6 C52 C54 -178.3(5) . . . . ?
P6 Si6 C52 C54 -59.1(5) . . . . ?
C58 Si7 C55 C56 178.8(5) . . . . ?
C61 Si7 C55 C56 53.5(6) . . . . ?
P7 Si7 C55 C56 -64.8(6) . . . . ?
C58 Si7 C55 C57 -52.6(5) . . . . ?
C61 Si7 C55 C57 -177.9(5) . . . . ?
P7 Si7 C55 C57 63.8(5) . . . . ?
C55 Si7 C58 C59 -177.3(4) . . . . ?
C61 Si7 C58 C59 -55.0(5) . . . . ?
P7 Si7 C58 C59 66.4(4) . . . . ?
C55 Si7 C58 C60 -50.8(5) . . . . ?
C61 Si7 C58 C60 71.5(5) . . . . ?
P7 Si7 C58 C60 -167.1(4) . . . . ?
C55 Si7 C61 C62 179.9(5) . . . . ?
C58 Si7 C61 C62 58.4(6) . . . . ?
P7 Si7 C61 C62 -62.5(6) . . . . ?
C55 Si7 C61 C63 52.7(6) . . . . ?
C58 Si7 C61 C63 -68.9(6) . . . . ?
P7 Si7 C61 C63 170.3(5) . . . . ?
O1 C71A C72A C71B 20(5) 2_456 . . 2_456 ?
C72B C71A C72A C71B 158(5) 2_456 . . 2_456 ?
O1 C71A C72A C71B -9(4) . . . 2_456 ?
C71B C71A C72A C72B -158(5) 2_456 . . 2_456 ?
O1 C71A C72A C72B -138(4) 2_456 . . 2_456 ?
O1 C71A C72A C72B -167.2(18) . . . 2_456 ?
C71B C71A O1 C71A 145(4) 2_456 . . 2_456 ?
O1 C71A O1 C71A 0.000(14) 2_456 . . 2_456 ?
C72A C71A O1 C71A 149(3) . . . 2_456 ?
C72B C71A O1 C71A 126(5) 2_456 . . 2_456 ?
C71B C71A O1 O1 145(4) 2_456 . . 2_456 ?
C72A C71A O1 O1 149(3) . . . 2_456 ?
C72B C71A O1 O1 126(5) 2_456 . . 2_456 ?
C71B C71A O1 C71B 166.3(16) 2_456 . . . ?
O1 C71A O1 C71B 21(3) 2_456 . . . ?
C72A C71A O1 C71B 170.4(15) . . . . ?
C72B C71A O1 C71B 147(4) 2_456 . . . ?
O1 C71A O1 C71B -145(4) 2_456 . . 2_456 ?
C72A C71A O1 C71B 4.1(19) . . . 2_456 ?
C72B C71A O1 C71B -19(4) 2_456 . . 2_456 ?
O1 O1 C71B C71A -144(4) 2_456 . . 2_456 ?
C71A O1 C71B C71A -155(3) . . . 2_456 ?
C71B O1 C71B C71A -144(4) 2_456 . . 2_456 ?
C71A O1 C71B C72A -31(7) 2_456 . . 2_456 ?
O1 O1 C71B C72A -175(7) 2_456 . . 2_456 ?
C71A O1 C71B C72A 174(7) . . . 2_456 ?
C71B O1 C71B C72A -175(7) 2_456 . . 2_456 ?
C71A O1 C71B C72B -31(3) 2_456 . . . ?
O1 O1 C71B C72B -174.7(17) 2_456 . . . ?
C71A O1 C71B C72B 174.2(12) . . . . ?
C71B O1 C71B C72B -174.7(17) 2_456 . . . ?
C71A O1 C71B O1 144(4) 2_456 . . 2_456 ?
C71A O1 C71B O1 -11.0(12) . . . 2_456 ?
C71B O1 C71B O1 0.000(4) 2_456 . . 2_456 ?
C71A C71B C72B C72A 163(4) 2_456 . . 2_456 ?
O1 C71B C72B C72A -180(3) . . . 2_456 ?
O1 C71B C72B C72A 175(4) 2_456 . . 2_456 ?
C72A C71B C72B C71A -163(4) 2_456 . . 2_456 ?
O1 C71B C72B C71A 17.0(17) . . . 2_456 ?
O1 C71B C72B C71A 11.9(18) 2_456 . . 2_456 ?
